data_4063959
loop_
_publ_author_name
'Han, Ying-Feng'
'Li, Hao'
'Hu, Ping'
'Jin, Guo-Xin'

_publ_section_title
;
 Alkyne Insertion Induced Regiospecific C&#x2212;H Activation with
 [Cp*MCl2]2(M = Ir, Rh)
;
_journal_issue 4
_journal_name_full Organometallics
_journal_page_first 905
_journal_paper_doi 10.1021/om101064v
_journal_volume 30
_journal_year 2011
_chemical_formula_sum 'C34 H31 Cl Ir N O'
_chemical_formula_weight 697.25
_chemical_name_systematic
; 
 ? 
;
_space_group_IT_number 14
_symmetry_cell_setting monoclinic
_symmetry_space_group_name_Hall '-P 2ybc'
_symmetry_space_group_name_H-M 'P 1 21/c 1'
_atom_sites_solution_hydrogens geom
_atom_sites_solution_primary direct
_atom_sites_solution_secondary difmap
_audit_creation_method SHELXL-97
_cell_angle_alpha 90.00
_cell_angle_beta 91.073(4)
_cell_angle_gamma 90.00
_cell_formula_units_Z 4
_cell_length_a 22.640(8)
_cell_length_b 14.574(5)
_cell_length_c 8.274(3)
_cell_measurement_reflns_used 944
_cell_measurement_temperature 293(2)
_cell_measurement_theta_max 26.082
_cell_measurement_theta_min 2.957
_cell_volume 2729.6(17)
_computing_cell_refinement 'Bruker SMART'
_computing_data_collection 'Bruker SMART'
_computing_data_reduction 'Bruker SHELXTL'
_computing_molecular_graphics 'Bruker SHELXTL'
_computing_publication_material 'Bruker SHELXTL'
_computing_structure_refinement 'SHELXL-97 (Sheldrick, 1997)'
_computing_structure_solution 'SHELXS-97 (Sheldrick, 1990)'
_diffrn_ambient_temperature 293(2)
_diffrn_measured_fraction_theta_full 0.984
_diffrn_measured_fraction_theta_max 0.984
_diffrn_measurement_device_type 'CCD area detector'
_diffrn_measurement_method 'phi and omega scans'
_diffrn_radiation_monochromator graphite
_diffrn_radiation_source 'fine-focus sealed tube'
_diffrn_radiation_type MoK\a
_diffrn_radiation_wavelength 0.71073
_diffrn_reflns_av_R_equivalents 0.0541
_diffrn_reflns_av_sigmaI/netI 0.0614
_diffrn_reflns_limit_h_max 28
_diffrn_reflns_limit_h_min -28
_diffrn_reflns_limit_k_max 17
_diffrn_reflns_limit_k_min -18
_diffrn_reflns_limit_l_max 7
_diffrn_reflns_limit_l_min -10
_diffrn_reflns_number 12989
_diffrn_reflns_theta_full 27.01
_diffrn_reflns_theta_max 27.01
_diffrn_reflns_theta_min 1.66
_diffrn_standards_decay_% 8.27
_exptl_absorpt_coefficient_mu 5.018
_exptl_absorpt_correction_T_max 0.7528
_exptl_absorpt_correction_T_min 0.5199
_exptl_absorpt_correction_type multi-scan
_exptl_absorpt_process_details sadabs
_exptl_crystal_colour red
_exptl_crystal_density_diffrn 1.697
_exptl_crystal_density_method 'not measured'
_exptl_crystal_description prism
_exptl_crystal_F_000 1376
_exptl_crystal_size_max 0.15
_exptl_crystal_size_mid 0.12
_exptl_crystal_size_min 0.06
_refine_diff_density_max 1.611
_refine_diff_density_min -1.518
_refine_diff_density_rms 0.126
_refine_ls_extinction_method none
_refine_ls_goodness_of_fit_ref 0.905
_refine_ls_hydrogen_treatment constr
_refine_ls_matrix_type full
_refine_ls_number_parameters 349
_refine_ls_number_reflns 5875
_refine_ls_number_restraints 0
_refine_ls_restrained_S_all 0.905
_refine_ls_R_factor_all 0.0509
_refine_ls_R_factor_gt 0.0348
_refine_ls_shift/su_max 0.000
_refine_ls_shift/su_mean 0.000
_refine_ls_structure_factor_coef Fsqd
_refine_ls_weighting_details 'calc w=1/[\s^2^(Fo^2^)+(0.0361P)^2^+0.0000P] where P=(Fo^2^+2Fc^2^)/3'
_refine_ls_weighting_scheme calc
_refine_ls_wR_factor_gt 0.0723
_refine_ls_wR_factor_ref 0.0759
_reflns_number_gt 4391
_reflns_number_total 5875
_reflns_threshold_expression >2sigma(I)
_cod_data_source_file om101064v_si_002.cif
_cod_data_source_block 2b
_cod_depositor_comments
;
The following automatic conversions were performed:

'_symmetry_cell_setting' value 'Monoclinic' changed to 'monoclinic'
according to /home/saulius/struct/CIF-dictionaries/cif_core.dic
dictionary named 'cif_core.dic' version 2.4.1 from 2010-06-29.

Automatic conversion script
Id: cif_fix_values 1715 2011-07-08 13:25:40Z adriana 
;
_cod_original_cell_volume 2729.6(16)
_cod_original_sg_symbol_H-M P2(1)/c
_cod_database_code 4063959

loop_
_symmetry_equiv_pos_as_xyz
'x, y, z'
'-x, y+1/2, -z+1/2'
'-x, -y, -z'
'x, -y-1/2, z-1/2'

loop_
_atom_site_label
_atom_site_type_symbol
_atom_site_fract_x
_atom_site_fract_y
_atom_site_fract_z
_atom_site_U_iso_or_equiv
_atom_site_adp_type
_atom_site_occupancy
_atom_site_symmetry_multiplicity
_atom_site_calc_flag
_atom_site_refinement_flags
Ir1 Ir 0.219263(8) -0.031944(12) 0.77742(2) 0.03291(7) Uani 1 1 d .
Cl1 Cl 0.16450(6) -0.05721(9) 0.53039(15) 0.0494(3) Uani 1 1 d .
O1 O 0.00025(18) 0.2971(3) 0.9071(6) 0.0777(13) Uani 1 1 d .
N1 N 0.20349(16) 0.1072(2) 0.7351(4) 0.0321(8) Uani 1 1 d .
C1 C 0.28722(19) 0.0959(3) 0.5809(5) 0.0335(10) Uani 1 1 d .
C2 C 0.2878(2) 0.0036(3) 0.6347(6) 0.0374(11) Uani 1 1 d .
C3 C 0.3325(2) -0.0527(3) 0.5778(6) 0.0425(12) Uani 1 1 d .
H3 H 0.3333 -0.1137 0.6104 0.051 Uiso 1 1 calc R
C4 C 0.4217(3) -0.0806(4) 0.4148(7) 0.0589(15) Uani 1 1 d .
H4 H 0.4225 -0.1420 0.4456 0.071 Uiso 1 1 calc R
C5 C 0.4634(3) -0.0494(4) 0.3154(7) 0.0617(16) Uani 1 1 d .
H5 H 0.4924 -0.0896 0.2804 0.074 Uiso 1 1 calc R
C6 C 0.5072(3) 0.0759(5) 0.1584(7) 0.0629(16) Uani 1 1 d .
H6 H 0.5370 0.0370 0.1242 0.075 Uiso 1 1 calc R
C7 C 0.5058(3) 0.1656(5) 0.1057(8) 0.0693(18) Uani 1 1 d .
H7 H 0.5345 0.1865 0.0358 0.083 Uiso 1 1 calc R
C8 C 0.4625(2) 0.2240(4) 0.1557(6) 0.0557(15) Uani 1 1 d .
H8 H 0.4617 0.2840 0.1173 0.067 Uiso 1 1 calc R
C9 C 0.3744(2) 0.2547(4) 0.3206(6) 0.0482(13) Uani 1 1 d .
H9 H 0.3742 0.3159 0.2888 0.058 Uiso 1 1 calc R
C10 C 0.3322(2) 0.2246(3) 0.4193(6) 0.0418(12) Uani 1 1 d .
H10 H 0.3030 0.2650 0.4523 0.050 Uiso 1 1 calc R
C11 C 0.3760(2) -0.0223(3) 0.4751(6) 0.0420(12) Uani 1 1 d .
C12 C 0.4644(2) 0.0428(4) 0.2623(6) 0.0511(14) Uani 1 1 d .
C13 C 0.4194(2) 0.1951(4) 0.2631(6) 0.0449(13) Uani 1 1 d .
C14 C 0.3312(2) 0.1311(3) 0.4755(5) 0.0368(11) Uani 1 1 d .
C15 C 0.4196(2) 0.1033(4) 0.3159(5) 0.0399(11) Uani 1 1 d .
C16 C 0.3757(2) 0.0712(3) 0.4227(5) 0.0359(11) Uani 1 1 d .
C17 C 0.2395(2) 0.1477(3) 0.6406(5) 0.0352(11) Uani 1 1 d .
H17 H 0.2344 0.2090 0.6124 0.042 Uiso 1 1 calc R
C18 C 0.1521(2) 0.1572(3) 0.7877(5) 0.0373(11) Uani 1 1 d .
C19 C 0.0986(2) 0.1145(4) 0.7936(7) 0.0499(13) Uani 1 1 d .
H19 H 0.0956 0.0524 0.7694 0.060 Uiso 1 1 calc R
C20 C 0.0488(2) 0.1635(4) 0.8353(7) 0.0592(15) Uani 1 1 d .
H20 H 0.0124 0.1338 0.8393 0.071 Uiso 1 1 calc R
C21 C 0.0523(2) 0.2557(4) 0.8711(7) 0.0529(14) Uani 1 1 d .
C22 C 0.1065(2) 0.2984(4) 0.8691(6) 0.0471(13) Uani 1 1 d .
H22 H 0.1097 0.3602 0.8959 0.056 Uiso 1 1 calc R
C23 C 0.1561(2) 0.2497(3) 0.8276(6) 0.0426(12) Uani 1 1 d .
H23 H 0.1926 0.2790 0.8263 0.051 Uiso 1 1 calc R
C24 C -0.0004(3) 0.3939(5) 0.9167(10) 0.090(2) Uani 1 1 d .
H24A H 0.0277 0.4139 0.9975 0.136 Uiso 1 1 calc R
H24B H -0.0392 0.4143 0.9451 0.136 Uiso 1 1 calc R
H24C H 0.0097 0.4194 0.8139 0.136 Uiso 1 1 calc R
C25 C 0.2420(3) 0.0434(4) 1.1459(7) 0.0722(19) Uani 1 1 d .
H25A H 0.2153 0.0928 1.1214 0.108 Uiso 1 1 calc R
H25B H 0.2819 0.0634 1.1291 0.108 Uiso 1 1 calc R
H25C H 0.2377 0.0253 1.2566 0.108 Uiso 1 1 calc R
C26 C 0.1701(2) -0.0730(4) 1.0072(6) 0.0441(12) Uani 1 1 d .
C27 C 0.1764(2) -0.1501(3) 0.9086(6) 0.0465(13) Uani 1 1 d .
C28 C 0.2377(3) -0.1660(3) 0.8795(6) 0.0461(13) Uani 1 1 d .
C29 C 0.2712(2) -0.0966(4) 0.9643(6) 0.0418(12) Uani 1 1 d .
C30 C 0.2284(2) -0.0361(3) 1.0379(6) 0.0439(12) Uani 1 1 d .
C31 C 0.1151(3) -0.0377(5) 1.0851(8) 0.076(2) Uani 1 1 d .
H31A H 0.0811 -0.0578 1.0238 0.114 Uiso 1 1 calc R
H31B H 0.1161 0.0281 1.0878 0.114 Uiso 1 1 calc R
H31C H 0.1131 -0.0610 1.1934 0.114 Uiso 1 1 calc R
C32 C 0.1278(3) -0.2103(4) 0.8451(8) 0.075(2) Uani 1 1 d .
H32A H 0.1297 -0.2688 0.8982 0.112 Uiso 1 1 calc R
H32B H 0.1320 -0.2186 0.7309 0.112 Uiso 1 1 calc R
H32C H 0.0904 -0.1820 0.8657 0.112 Uiso 1 1 calc R
C33 C 0.2631(3) -0.2487(4) 0.7994(7) 0.077(2) Uani 1 1 d .
H33A H 0.2641 -0.2990 0.8744 0.115 Uiso 1 1 calc R
H33B H 0.3025 -0.2354 0.7655 0.115 Uiso 1 1 calc R
H33C H 0.2391 -0.2649 0.7070 0.115 Uiso 1 1 calc R
C34 C 0.3360(3) -0.0921(5) 0.9899(8) 0.076(2) Uani 1 1 d .
H34A H 0.3469 -0.1270 1.0842 0.114 Uiso 1 1 calc R
H34B H 0.3478 -0.0294 1.0049 0.114 Uiso 1 1 calc R
H34C H 0.3553 -0.1170 0.8973 0.114 Uiso 1 1 calc R

loop_
_atom_site_aniso_label
_atom_site_aniso_U_11
_atom_site_aniso_U_22
_atom_site_aniso_U_33
_atom_site_aniso_U_23
_atom_site_aniso_U_13
_atom_site_aniso_U_12
Ir1 0.03589(11) 0.03089(11) 0.03204(11) 0.00019(8) 0.00284(7) -0.00168(9)
Cl1 0.0545(8) 0.0554(8) 0.0380(6) -0.0027(6) -0.0045(6) -0.0102(6)
O1 0.050(3) 0.072(3) 0.111(4) -0.013(3) 0.013(2) 0.019(2)
N1 0.030(2) 0.026(2) 0.041(2) -0.0033(17) 0.0102(16) -0.0010(16)
C1 0.034(3) 0.033(3) 0.034(2) -0.003(2) -0.0035(19) 0.000(2)
C2 0.041(3) 0.031(2) 0.040(3) -0.006(2) 0.001(2) -0.006(2)
C3 0.047(3) 0.037(3) 0.044(3) 0.004(2) 0.012(2) 0.005(2)
C4 0.062(4) 0.048(4) 0.067(4) 0.005(3) 0.018(3) 0.014(3)
C5 0.054(4) 0.070(4) 0.062(4) -0.002(3) 0.013(3) 0.017(3)
C6 0.045(3) 0.082(5) 0.062(4) -0.007(3) 0.018(3) -0.003(3)
C7 0.049(4) 0.096(6) 0.064(4) -0.004(4) 0.017(3) -0.016(4)
C8 0.053(4) 0.068(4) 0.046(3) 0.009(3) 0.003(3) -0.016(3)
C9 0.053(3) 0.045(3) 0.046(3) 0.011(2) -0.002(3) -0.004(3)
C10 0.043(3) 0.040(3) 0.042(3) 0.002(2) 0.004(2) -0.003(2)
C11 0.039(3) 0.045(3) 0.042(3) -0.002(2) 0.001(2) 0.006(2)
C12 0.043(3) 0.065(4) 0.046(3) -0.001(3) 0.005(2) -0.003(3)
C13 0.039(3) 0.061(4) 0.035(3) 0.003(2) -0.003(2) -0.013(3)
C14 0.038(3) 0.040(3) 0.032(2) 0.001(2) -0.002(2) -0.003(2)
C15 0.028(2) 0.056(3) 0.035(2) -0.002(2) 0.000(2) -0.005(2)
C16 0.034(3) 0.041(3) 0.033(2) -0.003(2) -0.001(2) -0.001(2)
C17 0.040(3) 0.028(2) 0.037(3) -0.003(2) -0.004(2) -0.005(2)
C18 0.038(3) 0.036(3) 0.038(3) 0.000(2) -0.001(2) 0.007(2)
C19 0.046(3) 0.039(3) 0.064(3) -0.002(3) 0.009(3) -0.003(2)
C20 0.038(3) 0.058(4) 0.082(4) -0.004(3) 0.016(3) -0.004(3)
C21 0.045(3) 0.056(4) 0.058(3) -0.003(3) 0.009(3) 0.012(3)
C22 0.046(3) 0.042(3) 0.053(3) -0.006(2) 0.002(3) 0.008(3)
C23 0.045(3) 0.040(3) 0.043(3) -0.001(2) 0.000(2) -0.002(2)
C24 0.068(5) 0.074(5) 0.129(7) -0.023(5) -0.004(4) 0.037(4)
C25 0.105(6) 0.072(4) 0.039(3) -0.015(3) 0.005(3) -0.019(4)
C26 0.045(3) 0.047(3) 0.041(3) 0.014(2) 0.007(2) 0.002(3)
C27 0.059(4) 0.036(3) 0.045(3) 0.013(2) -0.004(3) -0.010(3)
C28 0.066(4) 0.038(3) 0.034(3) 0.007(2) 0.002(3) 0.008(3)
C29 0.029(3) 0.056(3) 0.040(3) 0.011(2) 0.001(2) 0.004(2)
C30 0.056(3) 0.042(3) 0.033(3) 0.005(2) 0.005(2) -0.006(3)
C31 0.064(4) 0.102(6) 0.063(4) 0.025(4) 0.027(3) 0.020(4)
C32 0.082(5) 0.067(4) 0.074(4) 0.022(3) -0.026(4) -0.035(4)
C33 0.126(6) 0.046(4) 0.059(4) 0.010(3) 0.021(4) 0.024(4)
C34 0.055(4) 0.113(6) 0.061(4) 0.034(4) 0.001(3) 0.000(4)

loop_
_atom_type_symbol
_atom_type_description
_atom_type_scat_dispersion_real
_atom_type_scat_dispersion_imag
_atom_type_scat_source
C C 0.0033 0.0016 'International Tables Vol C Tables 4.2.6.8 and 6.1.1.4'
H H 0.0000 0.0000 'International Tables Vol C Tables 4.2.6.8 and 6.1.1.4'
N N 0.0061 0.0033 'International Tables Vol C Tables 4.2.6.8 and 6.1.1.4'
O O 0.0106 0.0060 'International Tables Vol C Tables 4.2.6.8 and 6.1.1.4'
Cl Cl 0.1484 0.1585 'International Tables Vol C Tables 4.2.6.8 and 6.1.1.4'
Ir Ir -1.4442 7.9887 'International Tables Vol C Tables 4.2.6.8 and 6.1.1.4'

loop_
_geom_angle_atom_site_label_1
_geom_angle_atom_site_label_2
_geom_angle_atom_site_label_3
_geom_angle
C2 Ir1 N1 77.62(17)
C2 Ir1 C29 96.66(19)
N1 Ir1 C29 129.63(18)
C2 Ir1 C30 121.74(19)
N1 Ir1 C30 101.98(17)
C29 Ir1 C30 39.43(18)
C2 Ir1 C28 108.2(2)
N1 Ir1 C28 166.60(16)
C29 Ir1 C28 39.03(19)
C30 Ir1 C28 64.64(19)
C2 Ir1 C27 144.1(2)
N1 Ir1 C27 138.26(17)
C29 Ir1 C27 63.51(19)
C30 Ir1 C27 62.25(19)
C28 Ir1 C27 37.61(19)
C2 Ir1 C26 158.73(18)
N1 Ir1 C26 107.92(17)
C29 Ir1 C26 63.68(18)
C30 Ir1 C26 37.55(18)
C28 Ir1 C26 62.32(19)
C27 Ir1 C26 35.67(18)
C2 Ir1 Cl1 86.12(13)
N1 Ir1 Cl1 85.53(11)
C29 Ir1 Cl1 144.60(15)
C30 Ir1 Cl1 152.02(15)
C28 Ir1 Cl1 106.65(14)
C27 Ir1 Cl1 94.16(13)
C26 Ir1 Cl1 114.47(14)
C21 O1 C24 117.7(5)
C17 N1 C18 118.4(4)
C17 N1 Ir1 116.1(3)
C18 N1 Ir1 125.1(3)
C17 C1 C2 113.5(4)
C17 C1 C14 124.5(4)
C2 C1 C14 121.9(4)
C3 C2 C1 117.1(5)
C3 C2 Ir1 127.9(4)
C1 C2 Ir1 114.9(3)
C11 C3 C2 123.3(5)
C5 C4 C11 122.1(6)
C4 C5 C12 121.9(6)
C7 C6 C12 120.8(6)
C8 C7 C6 120.4(6)
C7 C8 C13 121.2(6)
C10 C9 C13 121.7(5)
C9 C10 C14 121.4(5)
C3 C11 C16 119.4(5)
C3 C11 C4 123.3(5)
C16 C11 C4 117.3(5)
C6 C12 C5 122.5(6)
C6 C12 C15 119.1(5)
C5 C12 C15 118.5(5)
C8 C13 C15 119.1(5)
C8 C13 C9 122.7(5)
C15 C13 C9 118.2(5)
C16 C14 C1 118.5(4)
C16 C14 C10 118.1(4)
C1 C14 C10 123.5(5)
C13 C15 C16 120.5(5)
C13 C15 C12 119.4(5)
C16 C15 C12 120.0(5)
C14 C16 C15 120.0(4)
C14 C16 C11 119.7(4)
C15 C16 C11 120.2(5)
N1 C17 C1 117.8(4)
C19 C18 C23 119.2(5)
C19 C18 N1 120.0(4)
C23 C18 N1 120.8(4)
C18 C19 C20 120.2(5)
C21 C20 C19 120.7(5)
O1 C21 C22 125.3(5)
O1 C21 C20 115.5(5)
C22 C21 C20 119.2(5)
C23 C22 C21 120.1(5)
C22 C23 C18 120.6(5)
C27 C26 C30 107.4(5)
C27 C26 C31 128.3(5)
C30 C26 C31 124.0(5)
C27 C26 Ir1 70.7(3)
C30 C26 Ir1 66.0(3)
C31 C26 Ir1 133.0(4)
C26 C27 C28 109.7(5)
C26 C27 C32 126.4(6)
C28 C27 C32 123.8(5)
C26 C27 Ir1 73.6(3)
C28 C27 Ir1 67.5(3)
C32 C27 Ir1 126.7(4)
C27 C28 C29 108.0(4)
C27 C28 C33 125.9(5)
C29 C28 C33 125.3(5)
C27 C28 Ir1 74.9(3)
C29 C28 Ir1 69.6(3)
C33 C28 Ir1 128.8(4)
C28 C29 C30 106.3(4)
C28 C29 C34 127.8(5)
C30 C29 C34 125.5(5)
C28 C29 Ir1 71.3(3)
C30 C29 Ir1 71.0(3)
C34 C29 Ir1 127.8(4)
C26 C30 C29 108.4(4)
C26 C30 C25 125.0(5)
C29 C30 C25 126.1(5)
C26 C30 Ir1 76.4(3)
C29 C30 Ir1 69.6(3)
C25 C30 Ir1 126.1(4)

loop_
_geom_bond_atom_site_label_1
_geom_bond_atom_site_label_2
_geom_bond_distance
Ir1 C2 2.035(5)
Ir1 N1 2.087(4)
Ir1 C29 2.143(4)
Ir1 C30 2.162(5)
Ir1 C28 2.166(5)
Ir1 C27 2.263(5)
Ir1 C26 2.300(5)
Ir1 Cl1 2.3992(14)
O1 C21 1.363(6)
O1 C24 1.414(7)
N1 C17 1.284(5)
N1 C18 1.447(6)
C1 C17 1.413(6)
C1 C2 1.418(7)
C1 C14 1.430(6)
C2 C3 1.391(7)
C3 C11 1.386(7)
C4 C5 1.343(8)
C4 C11 1.436(7)
C5 C12 1.414(8)
C6 C7 1.378(9)
C6 C12 1.392(8)
C7 C8 1.369(8)
C8 C13 1.396(7)
C9 C10 1.342(7)
C9 C13 1.428(7)
C10 C14 1.440(6)
C11 C16 1.429(7)
C12 C15 1.422(7)
C13 C15 1.407(7)
C14 C16 1.410(7)
C15 C16 1.421(6)
C18 C19 1.364(7)
C18 C23 1.390(6)
C19 C20 1.384(7)
C20 C21 1.378(8)
C21 C22 1.376(7)
C22 C23 1.376(7)
C25 C30 1.492(7)
C26 C27 1.398(7)
C26 C30 1.442(7)
C26 C31 1.504(8)
C27 C28 1.431(7)
C27 C32 1.495(7)
C28 C29 1.439(7)
C28 C33 1.496(7)
C29 C30 1.453(7)
C29 C34 1.479(7)
